data_7709609
loop_
_publ_author_name
'K\"ogel, Julius F'
'Sorokin, Denis A.'
'Scott, Martin'
'Harms, Klaus'
'Himmel, Daniel'
'Krossing, Ingo'
'Sundermeyer, J\"org'

_publ_section_title
;
 Lewis Acid-Base Adducts of Al(N(C6F5)2)3 and Ga(N(C6F5)2)3 -- Structural
 Features and Adduct Formation Enthalpies
;
_journal_name_full 'Dalton Transactions'
_journal_paper_doi 10.1039/D2DT00003B
_journal_year 2022
_chemical_formula_moiety 'C39 H9 F30 Ga N3 P, 0.09(C42 H48)'
_chemical_formula_sum 'C42.57 H13.08 F30 Ga N3 P'
_chemical_formula_weight 1237.17
_chemical_name_systematic 'Ga(N(C6F5)2)3 x PMe3'
_chemical_properties_physical Air-sensitive,Moisture-sensitive
_space_group_IT_number 167
_space_group_name_Hall '-R 3 2"c'
_space_group_name_H-M_alt 'R -3 c :H'
_symmetry_cell_setting hexagonal
_symmetry_space_group_name_Hall '-R 3 2"c'
_symmetry_space_group_name_H-M 'R -3 c :H'
_atom_sites_solution_hydrogens geom
_atom_sites_solution_primary direct
_atom_sites_solution_secondary difmap
_audit_block_doi 10.5517/ccdc.csd.cc25jrn4
_audit_creation_method SHELXL-97
_audit_update_record
;
2020-06-24 deposited with the CCDC.	2022-02-25 downloaded from the CCDC.
;
_cell_angle_alpha 90.00
_cell_angle_beta 90.00
_cell_angle_gamma 120.00
_cell_formula_units_Z 12
_cell_length_a 13.1449(5)
_cell_length_b 13.1449(5)
_cell_length_c 86.201(4)
_cell_measurement_reflns_used 19608
_cell_measurement_temperature 100(2)
_cell_measurement_theta_max 25.775
_cell_measurement_theta_min 1.415
_cell_volume 12899.0(9)
_computing_cell_refinement 'STOE X-AREA'
_computing_data_collection 'STOE X-AREA'
_computing_data_reduction 'STOE X-RED'
_computing_molecular_graphics 'Ortep-3 for Windows (Farrugia, 1997)'
_computing_publication_material 'WinGX publication routines (Farrugia, 1999)'
_computing_structure_refinement 'SHELXL-97 (Sheldrick, 2008)'
_computing_structure_solution 'SIR2004 (Giacovazzo et al, 2004)'
_diffrn_ambient_temperature 100(2)
_diffrn_detector_area_resol_mean 6.67
_diffrn_measured_fraction_theta_full 0.997
_diffrn_measured_fraction_theta_max 0.997
_diffrn_measurement_device_type 'STOE IPDS 2'
_diffrn_measurement_method 'rotation method'
_diffrn_radiation_monochromator graphite
_diffrn_radiation_source 'fine-focus sealed tube'
_diffrn_radiation_type MoK\a
_diffrn_radiation_wavelength 0.71073
_diffrn_reflns_av_R_equivalents 0.0859
_diffrn_reflns_av_sigmaI/netI 0.0626
_diffrn_reflns_limit_h_max 16
_diffrn_reflns_limit_h_min -16
_diffrn_reflns_limit_k_max 16
_diffrn_reflns_limit_k_min -16
_diffrn_reflns_limit_l_max 96
_diffrn_reflns_limit_l_min -108
_diffrn_reflns_number 45151
_diffrn_reflns_theta_full 26.75
_diffrn_reflns_theta_max 26.75
_diffrn_reflns_theta_min 1.42
_exptl_absorpt_coefficient_mu 0.848
_exptl_absorpt_correction_T_max 1.0402
_exptl_absorpt_correction_T_min 0.7711
_exptl_absorpt_correction_type multi-scan
_exptl_absorpt_process_details
;
Department of Chemistry
University of Anywhere
Sometown
Somewhere, UK
;
_exptl_crystal_colour colourless
_exptl_crystal_density_diffrn 1.910
_exptl_crystal_density_method 'not measured'
_exptl_crystal_description block
_exptl_crystal_F_000 7260
_exptl_crystal_recrystallization_method 'Re-crystallisation from solvent: Toluene / Hexane'
_exptl_crystal_size_max 0.18
_exptl_crystal_size_mid 0.17
_exptl_crystal_size_min 0.13
_refine_diff_density_max 0.659
_refine_diff_density_min -0.318
_refine_diff_density_rms 0.054
_refine_ls_extinction_method none
_refine_ls_goodness_of_fit_ref 0.927
_refine_ls_hydrogen_treatment constr
_refine_ls_matrix_type full
_refine_ls_number_parameters 241
_refine_ls_number_reflns 3062
_refine_ls_number_restraints 42
_refine_ls_restrained_S_all 0.921
_refine_ls_R_factor_all 0.0877
_refine_ls_R_factor_gt 0.0358
_refine_ls_shift/su_max 0.002
_refine_ls_shift/su_mean 0.000
_refine_ls_structure_factor_coef Fsqd
_refine_ls_weighting_details 'calc w=1/[\s^2^(Fo^2^)+(0.0340P)^2^+0.0000P] where P=(Fo^2^+2Fc^2^)/3'
_refine_ls_weighting_scheme calc
_refine_ls_wR_factor_gt 0.0639
_refine_ls_wR_factor_ref 0.0759
_reflns_number_gt 1953
_reflns_number_total 3062
_reflns_threshold_expression >2\s(I)
_cod_data_source_file d2dt00003b2.cif
_cod_data_source_block jfk441
_cod_original_cell_volume 12899(1)
_cod_original_sg_symbol_H-M 'R -3 c'
_cod_database_code 7709609

loop_
_symmetry_equiv_pos_as_xyz
'x, y, z'
'-y, x-y, z'
'-x+y, -x, z'
'y, x, -z+1/2'
'-x, -x+y, -z+1/2'
'x-y, -y, -z+1/2'
'x+2/3, y+1/3, z+1/3'
'-y+2/3, x-y+1/3, z+1/3'
'-x+y+2/3, -x+1/3, z+1/3'
'y+2/3, x+1/3, -z+5/6'
'-x+2/3, -x+y+1/3, -z+5/6'
'x-y+2/3, -y+1/3, -z+5/6'
'x+1/3, y+2/3, z+2/3'
'-y+1/3, x-y+2/3, z+2/3'
'-x+y+1/3, -x+2/3, z+2/3'
'y+1/3, x+2/3, -z+7/6'
'-x+1/3, -x+y+2/3, -z+7/6'
'x-y+1/3, -y+2/3, -z+7/6'
'-x, -y, -z'
'y, -x+y, -z'
'x-y, x, -z'
'-y, -x, z-1/2'
'x, x-y, z-1/2'
'-x+y, y, z-1/2'
'-x+2/3, -y+1/3, -z+1/3'
'y+2/3, -x+y+1/3, -z+1/3'
'x-y+2/3, x+1/3, -z+1/3'
'-y+2/3, -x+1/3, z-1/6'
'x+2/3, x-y+1/3, z-1/6'
'-x+y+2/3, y+1/3, z-1/6'
'-x+1/3, -y+2/3, -z+2/3'
'y+1/3, -x+y+2/3, -z+2/3'
'x-y+1/3, x+2/3, -z+2/3'
'-y+1/3, -x+2/3, z+1/6'
'x+1/3, x-y+2/3, z+1/6'
'-x+y+1/3, y+2/3, z+1/6'

loop_
_atom_site_label
_atom_site_type_symbol
_atom_site_fract_x
_atom_site_fract_y
_atom_site_fract_z
_atom_site_U_iso_or_equiv
_atom_site_adp_type
_atom_site_occupancy
_atom_site_symmetry_multiplicity
_atom_site_calc_flag
_atom_site_refinement_flags
_atom_site_disorder_assembly
_atom_site_disorder_group
Ga1 Ga 0.6667 0.3333 0.453284(6) 0.02423(13) Uani 1 3 d S . .
P1 P 0.6667 0.3333 0.425008(15) 0.0326(3) Uani 1 3 d S . .
F1 F 0.45441(14) 0.31639(14) 0.43892(2) 0.0348(4) Uani 1 1 d . . .
F2 F 0.24050(15) 0.29125(17) 0.43949(2) 0.0534(5) Uani 1 1 d . . .
F3 F 0.18091(15) 0.40125(18) 0.46190(3) 0.0659(6) Uani 1 1 d . . .
F4 F 0.34347(17) 0.53313(18) 0.48363(3) 0.0586(6) Uani 1 1 d . . .
F5 F 0.55364(14) 0.55219(15) 0.48404(2) 0.0412(5) Uani 1 1 d . . .
F6 F 0.70272(13) 0.65973(13) 0.445207(19) 0.0336(4) Uani 1 1 d . . .
F7 F 0.87637(15) 0.86737(14) 0.45575(2) 0.0413(4) Uani 1 1 d . . .
F8 F 0.99307(14) 0.87491(14) 0.48252(2) 0.0415(5) Uani 1 1 d . . .
F9 F 0.92776(15) 0.67632(14) 0.49866(2) 0.0407(4) Uani 1 1 d . . .
F10 F 0.75308(14) 0.46944(13) 0.488464(18) 0.0339(4) Uani 1 1 d . . .
N1 N 0.62832(19) 0.44861(19) 0.46068(3) 0.0257(5) Uani 1 1 d . . .
C1 C 0.5170(2) 0.4398(2) 0.46096(3) 0.0262(6) Uani 1 1 d . . .
C2 C 0.4305(2) 0.3739(3) 0.45013(4) 0.0310(7) Uani 1 1 d . . .
C3 C 0.3191(3) 0.3596(3) 0.45033(4) 0.0388(8) Uani 1 1 d . . .
C4 C 0.2894(3) 0.4138(3) 0.46148(4) 0.0454(9) Uani 1 1 d . . .
C5 C 0.3714(3) 0.4810(3) 0.47250(4) 0.0413(8) Uani 1 1 d . . .
C6 C 0.4813(2) 0.4918(3) 0.47232(3) 0.0323(7) Uani 1 1 d . . .
C7 C 0.7213(2) 0.5573(2) 0.46641(3) 0.0253(6) Uani 1 1 d . . .
C8 C 0.7562(2) 0.6616(2) 0.45857(3) 0.0275(6) Uani 1 1 d . . .
C9 C 0.8454(3) 0.7686(2) 0.46391(4) 0.0323(7) Uani 1 1 d . . .
C10 C 0.9040(2) 0.7730(2) 0.47741(4) 0.0322(7) Uani 1 1 d . . .
C11 C 0.8715(2) 0.6716(2) 0.48544(3) 0.0306(7) Uani 1 1 d . . .
C12 C 0.7819(3) 0.5658(2) 0.48016(3) 0.0285(6) Uani 1 1 d . . .
C37 C 0.5419(3) 0.2050(3) 0.41659(4) 0.0410(8) Uani 1 1 d . . .
H37A H 0.5498 0.2076 0.4055 0.062 Uiso 1 1 calc R . .
H37B H 0.4708 0.2042 0.4193 0.062 Uiso 1 1 calc R . .
H37C H 0.5392 0.1352 0.4205 0.062 Uiso 1 1 calc R . .
C901 C 0.3990(14) 0.636(2) 0.4165(5) 0.120(5) Uani 0.17 1 d PGU A -1
C902 C 0.3463(18) 0.601(2) 0.4020(4) 0.120(5) Uani 0.17 1 d PGU A -1
H902 H 0.3924 0.6229 0.3931 0.145 Uiso 0.17 1 calc PR A -1
C903 C 0.2248(19) 0.533(3) 0.4009(4) 0.120(5) Uani 0.17 1 d PGU A -1
H903 H 0.1896 0.5095 0.3912 0.145 Uiso 0.17 1 calc PR A -1
C904 C 0.1560(15) 0.501(4) 0.4142(4) 0.120(5) Uani 0.17 1 d PGU A -1
H904 H 0.0747 0.4551 0.4134 0.145 Uiso 0.17 1 calc PR A -1
C905 C 0.2086(19) 0.536(3) 0.4287(4) 0.120(5) Uani 0.17 1 d PGU A -1
H905 H 0.1625 0.5140 0.4376 0.145 Uiso 0.17 1 calc PR A -1
C906 C 0.3301(19) 0.604(2) 0.4298(4) 0.120(5) Uani 0.17 1 d PGU A -1
H906 H 0.3653 0.6274 0.4395 0.145 Uiso 0.17 1 calc PR A -1
C907 C 0.525(3) 0.697(5) 0.4166(8) 0.120(5) Uani 0.17 1 d PU A -1
H90A H 0.5520 0.6482 0.4120 0.181 Uiso 0.17 1 calc PR A -1
H90B H 0.5532 0.7158 0.4271 0.181 Uiso 0.17 1 calc PR A -1
H90C H 0.5548 0.7686 0.4107 0.181 Uiso 0.17 1 calc PR A -1

loop_
_atom_site_aniso_label
_atom_site_aniso_U_11
_atom_site_aniso_U_22
_atom_site_aniso_U_33
_atom_site_aniso_U_23
_atom_site_aniso_U_13
_atom_site_aniso_U_12
Ga1 0.02321(16) 0.02321(16) 0.0263(3) 0.000 0.000 0.01161(8)
P1 0.0344(4) 0.0344(4) 0.0289(7) 0.000 0.000 0.0172(2)
F1 0.0325(9) 0.0394(10) 0.0339(10) -0.0119(8) -0.0061(8) 0.0189(8)
F2 0.0336(10) 0.0638(13) 0.0634(14) -0.0247(11) -0.0199(9) 0.0248(10)
F3 0.0308(11) 0.0736(14) 0.0983(17) -0.0305(12) -0.0085(10) 0.0300(10)
F4 0.0425(11) 0.0602(12) 0.0778(16) -0.0298(11) 0.0038(10) 0.0292(10)
F5 0.0339(10) 0.0443(10) 0.0432(11) -0.0177(9) -0.0026(8) 0.0178(8)
F6 0.0364(9) 0.0297(9) 0.0338(10) 0.0017(8) -0.0063(8) 0.0160(8)
F7 0.0436(10) 0.0249(9) 0.0486(12) 0.0056(8) -0.0079(9) 0.0120(8)
F8 0.0391(10) 0.0268(9) 0.0524(13) -0.0071(8) -0.0153(9) 0.0119(8)
F9 0.0460(11) 0.0353(10) 0.0394(11) -0.0066(8) -0.0189(8) 0.0192(8)
F10 0.0391(10) 0.0290(8) 0.0319(9) 0.0030(7) -0.0052(7) 0.0157(8)
N1 0.0234(12) 0.0239(12) 0.0290(14) -0.0032(10) -0.0019(10) 0.0112(10)
C1 0.0241(15) 0.0235(15) 0.0319(16) -0.0003(12) -0.0010(12) 0.0125(13)
C2 0.0294(16) 0.0310(16) 0.0353(18) -0.0026(13) -0.0005(13) 0.0171(14)
C3 0.0295(16) 0.0409(19) 0.047(2) -0.0125(15) -0.0111(15) 0.0180(15)
C4 0.0261(16) 0.046(2) 0.068(3) -0.0115(18) -0.0052(16) 0.0215(15)
C5 0.0342(18) 0.0392(18) 0.054(2) -0.0121(16) 0.0039(16) 0.0209(15)
C6 0.0272(16) 0.0293(16) 0.0370(17) -0.0076(14) -0.0031(14) 0.0116(14)
C7 0.0223(14) 0.0252(14) 0.0287(17) -0.0029(12) -0.0013(12) 0.0121(12)
C8 0.0266(15) 0.0296(15) 0.0285(17) -0.0015(13) -0.0050(13) 0.0157(13)
C9 0.0348(16) 0.0253(15) 0.0380(18) 0.0039(14) -0.0001(14) 0.0160(14)
C10 0.0270(16) 0.0241(14) 0.0432(18) -0.0080(13) -0.0075(13) 0.0111(13)
C11 0.0336(16) 0.0335(16) 0.0293(17) -0.0038(14) -0.0079(13) 0.0203(13)
C12 0.0309(16) 0.0258(13) 0.0309(15) -0.0004(11) 0.0002(15) 0.0156(14)
C37 0.0453(19) 0.0431(19) 0.0331(19) -0.0096(15) -0.0061(15) 0.0209(16)
C901 0.080(7) 0.174(16) 0.096(10) -0.045(12) -0.034(7) 0.055(10)
C902 0.080(7) 0.174(16) 0.096(10) -0.045(12) -0.034(7) 0.055(10)
C903 0.080(7) 0.174(16) 0.096(10) -0.045(12) -0.034(7) 0.055(10)
C904 0.080(7) 0.174(16) 0.096(10) -0.045(12) -0.034(7) 0.055(10)
C905 0.080(7) 0.174(16) 0.096(10) -0.045(12) -0.034(7) 0.055(10)
C906 0.080(7) 0.174(16) 0.096(10) -0.045(12) -0.034(7) 0.055(10)
C907 0.080(7) 0.174(16) 0.096(10) -0.045(12) -0.034(7) 0.055(10)

loop_
_atom_type_symbol
_atom_type_description
_atom_type_scat_dispersion_real
_atom_type_scat_dispersion_imag
_atom_type_scat_source
C C 0.0033 0.0016 'International Tables Vol C Tables 4.2.6.8 and 6.1.1.4'
F F 0.0171 0.0103 'International Tables Vol C Tables 4.2.6.8 and 6.1.1.4'
Ga Ga 0.2307 1.6083 'International Tables Vol C Tables 4.2.6.8 and 6.1.1.4'
N N 0.0061 0.0033 'International Tables Vol C Tables 4.2.6.8 and 6.1.1.4'
P P 0.1023 0.0942 'International Tables Vol C Tables 4.2.6.8 and 6.1.1.4'
H H 0.0000 0.0000 'International Tables Vol C Tables 4.2.6.8 and 6.1.1.4'

loop_
_geom_angle_atom_site_label_1
_geom_angle_atom_site_label_2
_geom_angle_atom_site_label_3
_geom_angle
_geom_angle_site_symmetry_1
_geom_angle_site_symmetry_3
_geom_angle_publ_flag
N1 Ga1 N1 109.64(7) 3_665 2_655 ?
N1 Ga1 N1 109.64(7) 3_665 . ?
N1 Ga1 N1 109.64(7) 2_655 . ?
N1 Ga1 P1 109.31(7) 3_665 . ?
N1 Ga1 P1 109.31(7) 2_655 . ?
N1 Ga1 P1 109.31(7) . . ?
C37 P1 C37 105.10(13) 2_655 . ?
C37 P1 C37 105.10(13) 2_655 3_665 ?
C37 P1 C37 105.10(13) . 3_665 ?
C37 P1 Ga1 113.56(11) 2_655 . ?
C37 P1 Ga1 113.56(11) . . ?
C37 P1 Ga1 113.56(11) 3_665 . ?
C1 N1 C7 114.3(2) . . ?
C1 N1 Ga1 127.57(17) . . ?
C7 N1 Ga1 118.16(17) . . ?
C2 C1 C6 113.8(2) . . ?
C2 C1 N1 122.2(2) . . ?
C6 C1 N1 123.9(2) . . ?
F1 C2 C3 117.3(3) . . ?
F1 C2 C1 118.7(2) . . ?
C3 C2 C1 124.0(3) . . ?
F2 C3 C4 120.8(3) . . ?
F2 C3 C2 119.3(3) . . ?
C4 C3 C2 119.9(3) . . ?
F3 C4 C3 121.0(3) . . ?
F3 C4 C5 120.0(3) . . ?
C3 C4 C5 119.0(3) . . ?
F4 C5 C4 119.9(3) . . ?
F4 C5 C6 119.9(3) . . ?
C4 C5 C6 120.2(3) . . ?
F5 C6 C5 116.7(3) . . ?
F5 C6 C1 120.2(2) . . ?
C5 C6 C1 123.1(3) . . ?
C8 C7 C12 116.1(2) . . ?
C8 C7 N1 121.1(2) . . ?
C12 C7 N1 122.8(2) . . ?
F6 C8 C9 118.2(2) . . ?
F6 C8 C7 119.2(2) . . ?
C9 C8 C7 122.5(3) . . ?
F7 C9 C10 120.4(3) . . ?
F7 C9 C8 120.0(3) . . ?
C10 C9 C8 119.5(3) . . ?
F8 C10 C11 120.0(3) . . ?
F8 C10 C9 120.6(3) . . ?
C11 C10 C9 119.4(3) . . ?
F9 C11 C10 119.2(3) . . ?
F9 C11 C12 120.1(3) . . ?
C10 C11 C12 120.7(3) . . ?
F10 C12 C11 118.4(2) . . ?
F10 C12 C7 119.9(2) . . ?
C11 C12 C7 121.7(2) . . ?
P1 C37 H37A 109.5 . . ?
P1 C37 H37B 109.5 . . ?
H37A C37 H37B 109.5 . . ?
P1 C37 H37C 109.5 . . ?
H37A C37 H37C 109.5 . . ?
H37B C37 H37C 109.5 . . ?
C902 C901 C906 120.00(8) . . ?
C902 C901 C907 116(3) . . ?
C906 C901 C907 124(3) . . ?
C901 C902 C903 120.00(5) . . ?
C901 C902 H902 120.0 . . ?
C903 C902 H902 120.0 . . ?
C902 C903 C904 120.0 . . ?
C902 C903 H903 120.0 . . ?
C904 C903 H903 120.0 . . ?
C903 C904 C905 120.00(8) . . ?
C903 C904 H904 120.0 . . ?
C905 C904 H904 120.0 . . ?
C906 C905 C904 120.0 . . ?
C906 C905 H905 120.0 . . ?
C904 C905 H905 120.0 . . ?
C905 C906 C901 120.0 . . ?
C905 C906 H906 120.0 . . ?
C901 C906 H906 120.0 . . ?

loop_
_geom_bond_atom_site_label_1
_geom_bond_atom_site_label_2
_geom_bond_distance
_geom_bond_site_symmetry_2
_geom_bond_publ_flag
Ga1 N1 1.929(2) 3_665 ?
Ga1 N1 1.929(2) 2_655 ?
Ga1 N1 1.929(2) . ?
Ga1 P1 2.4375(14) . ?
P1 C37 1.815(3) 2_655 ?
P1 C37 1.815(3) . ?
P1 C37 1.815(3) 3_665 ?
F1 C2 1.357(3) . ?
F2 C3 1.349(3) . ?
F3 C4 1.352(3) . ?
F4 C5 1.333(3) . ?
F5 C6 1.341(3) . ?
F6 C8 1.344(3) . ?
F7 C9 1.348(3) . ?
F8 C10 1.339(3) . ?
F9 C11 1.343(3) . ?
F10 C12 1.334(3) . ?
N1 C1 1.410(3) . ?
N1 C7 1.425(3) . ?
C1 C2 1.389(4) . ?
C1 C6 1.402(4) . ?
C2 C3 1.379(4) . ?
C3 C4 1.364(4) . ?
C4 C5 1.376(5) . ?
C5 C6 1.379(4) . ?
C7 C8 1.385(4) . ?
C7 C12 1.401(4) . ?
C8 C9 1.384(4) . ?
C9 C10 1.382(4) . ?
C10 C11 1.367(4) . ?
C11 C12 1.375(4) . ?
C37 H37A 0.9600 . ?
C37 H37B 0.9600 . ?
C37 H37C 0.9600 . ?
C901 C902 1.3900 . ?
C901 C906 1.3900 . ?
C901 C907 1.44(3) . ?
C902 C903 1.3900 . ?
C902 H902 0.9300 . ?
C903 C904 1.3900 . ?
C903 H903 0.9300 . ?
C904 C905 1.3900 . ?
C904 H904 0.9300 . ?
C905 C906 1.3900 . ?
C905 H905 0.9300 . ?
C906 H906 0.9300 . ?
C907 H90A 0.9600 . ?
C907 H90B 0.9600 . ?
C907 H90C 0.9600 . ?

loop_
_geom_torsion_atom_site_label_1
_geom_torsion_atom_site_label_2
_geom_torsion_atom_site_label_3
_geom_torsion_atom_site_label_4
_geom_torsion
_geom_torsion_site_symmetry_1
_geom_torsion_site_symmetry_2
_geom_torsion_site_symmetry_3
_geom_torsion_site_symmetry_4
_geom_torsion_publ_flag
N1 Ga1 P1 C37 12.46(14) 3_665 . . 2_655 ?
N1 Ga1 P1 C37 -107.54(14) 2_655 . . 2_655 ?
N1 Ga1 P1 C37 132.46(14) . . . 2_655 ?
N1 Ga1 P1 C37 132.46(13) 3_665 . . . ?
N1 Ga1 P1 C37 12.46(13) 2_655 . . . ?
N1 Ga1 P1 C37 -107.54(13) . . . . ?
N1 Ga1 P1 C37 -107.54(14) 3_665 . . 3_665 ?
N1 Ga1 P1 C37 132.46(14) 2_655 . . 3_665 ?
N1 Ga1 P1 C37 12.46(14) . . . 3_665 ?
N1 Ga1 N1 C1 -164.49(18) 3_665 . . . ?
N1 Ga1 N1 C1 -44.1(3) 2_655 . . . ?
P1 Ga1 N1 C1 75.7(2) . . . . ?
N1 Ga1 N1 C7 16.6(3) 3_665 . . . ?
N1 Ga1 N1 C7 136.99(14) 2_655 . . . ?
P1 Ga1 N1 C7 -103.21(19) . . . . ?
C7 N1 C1 C2 149.2(3) . . . . ?
Ga1 N1 C1 C2 -29.7(4) . . . . ?
C7 N1 C1 C6 -33.4(4) . . . . ?
Ga1 N1 C1 C6 147.7(2) . . . . ?
C6 C1 C2 F1 -177.8(2) . . . . ?
N1 C1 C2 F1 -0.1(4) . . . . ?
C6 C1 C2 C3 -0.1(4) . . . . ?
N1 C1 C2 C3 177.5(3) . . . . ?
F1 C2 C3 F2 -0.6(4) . . . . ?
C1 C2 C3 F2 -178.3(3) . . . . ?
F1 C2 C3 C4 178.9(3) . . . . ?
C1 C2 C3 C4 1.3(5) . . . . ?
F2 C3 C4 F3 -0.6(5) . . . . ?
C2 C3 C4 F3 179.9(3) . . . . ?
F2 C3 C4 C5 178.8(3) . . . . ?
C2 C3 C4 C5 -0.8(5) . . . . ?
F3 C4 C5 F4 0.4(5) . . . . ?
C3 C4 C5 F4 -179.0(3) . . . . ?
F3 C4 C5 C6 178.6(3) . . . . ?
C3 C4 C5 C6 -0.8(5) . . . . ?
F4 C5 C6 F5 2.6(5) . . . . ?
C4 C5 C6 F5 -175.6(3) . . . . ?
F4 C5 C6 C1 -179.8(3) . . . . ?
C4 C5 C6 C1 2.0(5) . . . . ?
C2 C1 C6 F5 176.0(3) . . . . ?
N1 C1 C6 F5 -1.6(4) . . . . ?
C2 C1 C6 C5 -1.5(4) . . . . ?
N1 C1 C6 C5 -179.1(3) . . . . ?
C1 N1 C7 C8 -66.9(3) . . . . ?
Ga1 N1 C7 C8 112.2(3) . . . . ?
C1 N1 C7 C12 112.7(3) . . . . ?
Ga1 N1 C7 C12 -68.2(3) . . . . ?
C12 C7 C8 F6 179.3(2) . . . . ?
N1 C7 C8 F6 -1.2(4) . . . . ?
C12 C7 C8 C9 -0.2(4) . . . . ?
N1 C7 C8 C9 179.4(3) . . . . ?
F6 C8 C9 F7 0.0(4) . . . . ?
C7 C8 C9 F7 179.5(2) . . . . ?
F6 C8 C9 C10 -178.4(3) . . . . ?
C7 C8 C9 C10 1.1(4) . . . . ?
F7 C9 C10 F8 -0.6(4) . . . . ?
C8 C9 C10 F8 177.8(3) . . . . ?
F7 C9 C10 C11 -179.6(3) . . . . ?
C8 C9 C10 C11 -1.2(4) . . . . ?
F8 C10 C11 F9 1.8(4) . . . . ?
C9 C10 C11 F9 -179.2(3) . . . . ?
F8 C10 C11 C12 -178.6(3) . . . . ?
C9 C10 C11 C12 0.4(4) . . . . ?
F9 C11 C12 F10 0.0(4) . . . . ?
C10 C11 C12 F10 -179.6(3) . . . . ?
F9 C11 C12 C7 -179.9(3) . . . . ?
C10 C11 C12 C7 0.5(4) . . . . ?
C8 C7 C12 F10 179.5(2) . . . . ?
N1 C7 C12 F10 -0.1(4) . . . . ?
C8 C7 C12 C11 -0.6(4) . . . . ?
N1 C7 C12 C11 179.9(3) . . . . ?
C906 C901 C902 C903 0.0 . . . . ?
C907 C901 C902 C903 175(3) . . . . ?
C901 C902 C903 C904 0.0 . . . . ?
C902 C903 C904 C905 0.0 . . . . ?
C903 C904 C905 C906 0.0 . . . . ?
C904 C905 C906 C901 0.0 . . . . ?
C902 C901 C906 C905 0.0 . . . . ?
C907 C901 C906 C905 -174(3) . . . . ?
